data_7103814
loop_
_publ_author_name
'Imakubo, Tatsuro'
'Shirahata, Takashi'

_publ_section_title
;
 CSe2-free synthesis of [1,3]diselenole-2-thione and its application to
 syntheses of iodinated tetraselenafulvalenes (TSeFs)
;
_journal_coden_ASTM CHCOFS
_journal_issue 15
_journal_name_full
;
 Chemical Communications (Cambridge, United Kingdom)
;
_journal_page_first 1940
_journal_page_last 1941
_journal_paper_doi 10.1039/b304136k
_journal_year 2003
_chemical_formula_moiety C5H5IO2SSe2
_chemical_formula_sum 'C5 H5 I O2 S Se2'
_chemical_formula_weight 413.97
_chemical_melting_point 401.15
_chemical_name_systematic
;
(4-Carboxy-[1,3]diselenol-2-ylidene)-methyl-sulfonium; iodide
;
_space_group_IT_number 2
_symmetry_cell_setting triclinic
_symmetry_space_group_name_Hall '-P 1'
_symmetry_space_group_name_H-M 'P -1'
_atom_sites_solution_hydrogens geom
_atom_sites_solution_primary direct
_atom_sites_solution_secondary difmap
_audit_creation_method SHELXL-97
_cell_angle_alpha 86.880(5)
_cell_angle_beta 79.191(4)
_cell_angle_gamma 70.423(4)
_cell_formula_units_Z 2
_cell_length_a 5.7670(13)
_cell_length_b 8.2412(18)
_cell_length_c 11.161(2)
_cell_measurement_reflns_used 2019
_cell_measurement_temperature 298(2)
_cell_measurement_theta_max 28.27
_cell_measurement_theta_min 2.62
_cell_volume 490.91(19)
_computing_cell_refinement 'Bruker SMART'
_computing_data_collection 'Bruker SMART'
_computing_data_reduction 'Bruker SAINT'
_computing_molecular_graphics 'Bruker SHELXTL'
_computing_publication_material 'Bruker SHELXTL'
_computing_structure_refinement 'SHELXL-97 (Sheldrick, 1997)'
_computing_structure_solution 'SHELXS-97 (Sheldrick, 1990)'
_diffrn_ambient_temperature 293(2)
_diffrn_detector_area_resol_mean 8.366[pixels/mm]
_diffrn_measured_fraction_theta_full 0.965
_diffrn_measured_fraction_theta_max 0.965
_diffrn_measurement_device_type 'CCD area detector'
_diffrn_measurement_method 'phi and omega scans'
_diffrn_radiation_monochromator graphite
_diffrn_radiation_source 'fine-focus sealed tube'
_diffrn_radiation_type MoK\a
_diffrn_radiation_wavelength 0.71073
_diffrn_reflns_av_R_equivalents 0.0337
_diffrn_reflns_av_sigmaI/netI 0.0720
_diffrn_reflns_limit_h_max 7
_diffrn_reflns_limit_h_min -6
_diffrn_reflns_limit_k_max 10
_diffrn_reflns_limit_k_min -8
_diffrn_reflns_limit_l_max 14
_diffrn_reflns_limit_l_min -14
_diffrn_reflns_number 3505
_diffrn_reflns_theta_full 28.27
_diffrn_reflns_theta_max 28.27
_diffrn_reflns_theta_min 1.86
_exptl_absorpt_coefficient_mu 10.840
_exptl_absorpt_correction_type none
_exptl_crystal_colour red
_exptl_crystal_density_diffrn 2.801
_exptl_crystal_density_meas 0
_exptl_crystal_density_method 'not measured'
_exptl_crystal_description Plate
_exptl_crystal_F_000 376
_exptl_crystal_size_max 0.40
_exptl_crystal_size_mid 0.20
_exptl_crystal_size_min 0.02
_refine_diff_density_max 3.087
_refine_diff_density_min -2.013
_refine_diff_density_rms 0.396
_refine_ls_extinction_method none
_refine_ls_goodness_of_fit_ref 1.114
_refine_ls_hydrogen_treatment mixed
_refine_ls_matrix_type full
_refine_ls_number_parameters 106
_refine_ls_number_reflns 2346
_refine_ls_number_restraints 0
_refine_ls_restrained_S_all 1.114
_refine_ls_R_factor_all 0.0927
_refine_ls_R_factor_gt 0.0789
_refine_ls_shift/su_max 0.441
_refine_ls_shift/su_mean 0.004
_refine_ls_structure_factor_coef Fsqd
_refine_ls_weighting_details 'calc w=1/[\s^2^(Fo^2^)+(0.1607P)^2^+0.6705P] where P=(Fo^2^+2Fc^2^)/3'
_refine_ls_weighting_scheme calc
_refine_ls_wR_factor_gt 0.2474
_refine_ls_wR_factor_ref 0.2549
_reflns_number_gt 1771
_reflns_number_total 2346
_reflns_threshold_expression >2sigma(I)
_cod_data_source_file b304136k.txt
_cod_data_source_block Imakubo
_cod_depositor_comments
;
The following automatic conversions were performed:
'_symmetry_cell_setting' value 'Triclinic' changed to 'triclinic'
according to '/home/saulius/struct/CIF-dictionaries/cif_core.dic'
dictionary named 'cif_core.dic' version 2.4.1 from 2010-06-29.

Automatic conversion script
Id: cif_fix_enum 1527 2010-12-29 10:47:43Z saulius 

The following automatic conversions were performed:

'_chemical_melting_point' value '128C' was changed to '401.15' - it
was converted from degrees Celsius(C) to Kelvins(K).

Automatic conversion script
Id: cif_fix_values 1646 2011-03-28 12:23:43Z adriana 
;
_cod_original_sg_symbol_H-M P-1
_cod_database_code 7103814

loop_
_symmetry_equiv_pos_as_xyz
'x, y, z'
'-x, -y, -z'

loop_
_atom_site_label
_atom_site_type_symbol
_atom_site_fract_x
_atom_site_fract_y
_atom_site_fract_z
_atom_site_U_iso_or_equiv
_atom_site_adp_type
_atom_site_occupancy
_atom_site_symmetry_multiplicity
_atom_site_calc_flag
_atom_site_refinement_flags
_atom_site_disorder_assembly
_atom_site_disorder_group
H1 H -0.355(18) 0.976(12) 0.141(9) 0.00(2) Uiso 1 1 d . . .
I1 I 0.26671(16) 0.23956(11) 0.35927(8) 0.0376(3) Uani 1 1 d . . .
Se1 Se -0.1300(2) 0.95069(17) 0.31655(13) 0.0377(4) Uani 1 1 d . . .
Se2 Se 0.2831(2) 0.65982(18) 0.14781(13) 0.0394(4) Uani 1 1 d . . .
S1 S 0.3519(6) 0.7457(5) 0.4046(3) 0.0393(8) Uani 1 1 d . . .
O1 O 0.149(2) 0.619(2) -0.0861(13) 0.078(5) Uani 1 1 d . . .
O2 O -0.224(2) 0.8269(17) -0.0713(10) 0.058(3) Uani 1 1 d . . .
H2 H -0.2048 0.8163 -0.1454 0.088 Uiso 1 1 calc R . .
C1 C 0.183(2) 0.7807(15) 0.2938(13) 0.033(3) Uani 1 1 d . . .
C3 C -0.181(2) 0.9094(17) 0.1642(12) 0.033(3) Uani 1 1 d . . .
C5 C 0.627(2) 0.5707(17) 0.3422(14) 0.038(3) Uani 1 1 d . . .
H3 H 0.5816 0.4715 0.3310 0.057 Uiso 1 1 calc R . .
H4 H 0.7441 0.5433 0.3974 0.057 Uiso 1 1 calc R . .
H5 H 0.7033 0.6040 0.2651 0.057 Uiso 1 1 calc R . .
C2 C -0.012(2) 0.7899(17) 0.0896(13) 0.037(3) Uani 1 1 d . . .
C4 C -0.019(3) 0.737(2) -0.0341(14) 0.048(4) Uani 1 1 d . . .

loop_
_atom_site_aniso_label
_atom_site_aniso_U_11
_atom_site_aniso_U_22
_atom_site_aniso_U_33
_atom_site_aniso_U_23
_atom_site_aniso_U_13
_atom_site_aniso_U_12
I1 0.0326(5) 0.0383(5) 0.0404(6) -0.0039(4) -0.0158(4) -0.0042(3)
Se1 0.0301(7) 0.0389(7) 0.0383(8) -0.0094(6) -0.0118(6) 0.0007(5)
Se2 0.0303(7) 0.0417(8) 0.0373(8) -0.0072(6) -0.0112(5) 0.0037(5)
S1 0.0334(16) 0.0426(17) 0.0363(19) -0.0064(14) -0.0141(13) 0.0000(13)
O1 0.054(8) 0.102(11) 0.051(8) -0.025(7) -0.024(6) 0.023(7)
O2 0.055(7) 0.076(8) 0.029(6) -0.013(5) -0.016(5) 0.004(6)
C1 0.015(5) 0.029(6) 0.051(8) -0.007(5) -0.003(5) -0.001(4)
C3 0.025(6) 0.042(7) 0.025(6) -0.004(5) -0.009(5) 0.000(5)
C5 0.028(6) 0.040(7) 0.043(8) 0.001(6) -0.013(5) -0.004(5)
C2 0.028(6) 0.036(6) 0.042(8) -0.001(6) -0.006(5) -0.005(5)
C4 0.040(8) 0.064(10) 0.037(8) -0.010(7) -0.008(6) -0.010(7)

loop_
_atom_type_symbol
_atom_type_description
_atom_type_scat_dispersion_real
_atom_type_scat_dispersion_imag
_atom_type_scat_source
C C 0.0033 0.0016 'International Tables Vol C Tables 4.2.6.8 and 6.1.1.4'
H H 0.0000 0.0000 'International Tables Vol C Tables 4.2.6.8 and 6.1.1.4'
O O 0.0106 0.0060 'International Tables Vol C Tables 4.2.6.8 and 6.1.1.4'
S S 0.1246 0.1234 'International Tables Vol C Tables 4.2.6.8 and 6.1.1.4'
Se Se -0.0929 2.2259 'International Tables Vol C Tables 4.2.6.8 and 6.1.1.4'
I I -0.4742 1.8119 'International Tables Vol C Tables 4.2.6.8 and 6.1.1.4'

loop_
_geom_angle_atom_site_label_1
_geom_angle_atom_site_label_2
_geom_angle_atom_site_label_3
_geom_angle
_geom_angle_site_symmetry_1
_geom_angle_site_symmetry_3
_geom_angle_publ_flag
C3 Se1 C1 91.9(6) . . ?
C1 Se2 C2 92.9(6) . . ?
C1 S1 C5 102.2(6) . . ?
S1 C1 Se2 124.6(7) . . ?
S1 C1 Se1 118.9(8) . . ?
Se2 C1 Se1 116.5(7) . . ?
C2 C3 Se1 122.0(10) . . ?
C3 C2 C4 130.0(12) . . ?
C3 C2 Se2 116.7(10) . . ?
C4 C2 Se2 113.3(10) . . ?
O1 C4 O2 127.4(15) . . ?
O1 C4 C2 120.5(14) . . ?
O2 C4 C2 112.0(13) . . ?

loop_
_geom_bond_atom_site_label_1
_geom_bond_atom_site_label_2
_geom_bond_distance
_geom_bond_site_symmetry_2
_geom_bond_publ_flag
Se1 C3 1.847(13) . ?
Se1 C1 1.860(11) . ?
Se2 C1 1.849(14) . ?
Se2 C2 1.895(13) . ?
S1 C1 1.668(14) . ?
S1 C5 1.802(14) . ?
O1 C4 1.20(2) . ?
O2 C4 1.297(18) . ?
C3 C2 1.323(18) . ?
C2 C4 1.48(2) . ?

loop_
_cod_related_entry_id
_cod_related_entry_database
_cod_related_entry_code
1 ChemSpider 9467869
